data_7114203
loop_
_publ_author_name
'Aime, Silvio'
'Barge, Alessandro'
'Batsanov, Andrei S.'
'Botta, Mauro'
'Castelli, Daniela Delli'
'Fedeli, Franco'
'Mortillaro, Armando'
'Parker, David'
'Puschmann, Horst'

_publ_section_title
;
 Controlling the variation of axial water exchange rates in macrocyclic
 lanthanide(iii) complexesElectronic supplementary information (ESI)
 available: experimental section. See
 http://www.rsc.org/suppdata/cc/b2/b202862j/
;
_journal_issue 10
_journal_name_full 'Chemical Communications'
_journal_page_first 1120
_journal_paper_doi 10.1039/b202862j
_journal_year 2002
_chemical_absolute_configuration ad
_chemical_formula_moiety 'C48 H66 N8 O5 Pr 3+,3(C F3 O3 S 1-),C2 H6 O,H2 O'
_chemical_formula_sum 'C53 H74 F9 N8 O16 Pr S3'
_chemical_formula_weight 1487.29
_chemical_name_systematic
; 
? 
;
_space_group_IT_number 5
_symmetry_cell_setting monoclinic
_symmetry_space_group_name_Hall 'I 2y'
_symmetry_space_group_name_H-M 'I 1 2 1'
_atom_sites_solution_hydrogens geom
_atom_sites_solution_primary direct
_atom_sites_solution_secondary difmap
_audit_creation_method SHELXL-97
_cell_angle_alpha 90.00
_cell_angle_beta 93.70(1)
_cell_angle_gamma 90.00
_cell_formula_units_Z 8
_cell_length_a 32.148(9)
_cell_length_b 12.713(4)
_cell_length_c 32.952(10)
_cell_measurement_reflns_used 986
_cell_measurement_temperature 120(2)
_cell_measurement_theta_max 20.0
_cell_measurement_theta_min 12.0
_cell_volume 13439(7)
_computing_cell_refinement 'SMART version 5.625 (Bruker, 2001)'
_computing_data_collection 'SMART version 5.625 (Bruker, 2001)'
_computing_data_reduction 'SAINT version 6.02A (Bruker, 2001)'
_computing_molecular_graphics 'SHELXTL version 6.12 (Bruker, 2001)'
_computing_publication_material 'SHELXTL version 6.12 (Bruker, 2001)'
_computing_structure_refinement 'SHELXL-97 (Sheldrick, 1997)'
_computing_structure_solution 'SHELXS-97 (Sheldrick, 1990)'
_diffrn_ambient_temperature 120(2)
_diffrn_detector_area_resol_mean 8
_diffrn_measured_fraction_theta_full 0.999
_diffrn_measured_fraction_theta_max 0.999
_diffrn_measurement_device_type 'SMART 6000 CCD area detector'
_diffrn_measurement_method '\w scans'
_diffrn_radiation_monochromator graphite
_diffrn_radiation_source 'fine-focus sealed tube'
_diffrn_radiation_type MoK\a
_diffrn_radiation_wavelength 0.71073
_diffrn_reflns_av_R_equivalents 0.0699
_diffrn_reflns_av_sigmaI/netI 0.1031
_diffrn_reflns_limit_h_max 43
_diffrn_reflns_limit_h_min -43
_diffrn_reflns_limit_k_max 17
_diffrn_reflns_limit_k_min -17
_diffrn_reflns_limit_l_max 44
_diffrn_reflns_limit_l_min -44
_diffrn_reflns_number 86128
_diffrn_reflns_theta_full 28.50
_diffrn_reflns_theta_max 28.50
_diffrn_reflns_theta_min 1.72
_diffrn_standards_decay_% 0
_exptl_absorpt_coefficient_mu 0.910
_exptl_absorpt_correction_T_max 0.9099
_exptl_absorpt_correction_T_min 0.8290
_exptl_absorpt_correction_type integration
_exptl_absorpt_process_details 'XPREP (SHELXTL), R(int)=0.080 before correction'
_exptl_crystal_colour colourless
_exptl_crystal_density_diffrn 1.470
_exptl_crystal_density_meas ?
_exptl_crystal_density_method 'not measured'
_exptl_crystal_description block
_exptl_crystal_F_000 6112
_exptl_crystal_size_max 0.28
_exptl_crystal_size_mid 0.16
_exptl_crystal_size_min 0.15
_refine_diff_density_max 1.359
_refine_diff_density_min -0.845
_refine_diff_density_rms 0.112
_refine_ls_abs_structure_details 'Flack H D (1983), Acta Cryst. A39, 876-881'
_refine_ls_abs_structure_Flack -0.029(9)
_refine_ls_extinction_method none
_refine_ls_goodness_of_fit_ref 0.928
_refine_ls_hydrogen_treatment constr
_refine_ls_matrix_type full
_refine_ls_number_parameters 1605
_refine_ls_number_reflns 34025
_refine_ls_number_restraints 1
_refine_ls_restrained_S_all 0.928
_refine_ls_R_factor_all 0.0896
_refine_ls_R_factor_gt 0.0573
_refine_ls_shift/su_max 0.009
_refine_ls_shift/su_mean 0.000
_refine_ls_structure_factor_coef Fsqd
_refine_ls_weighting_details 'calc w=1/[\s^2^(Fo^2^)+(0.0770P)^2^+0.0000P] where P=(Fo^2^+2Fc^2^)/3'
_refine_ls_weighting_scheme calc
_refine_ls_wR_factor_gt 0.1339
_refine_ls_wR_factor_ref 0.1465
_reflns_Friedel_coverage 0.806
_reflns_number_gt 22804
_reflns_number_total 34025
_reflns_threshold_expression I>2\s(I)
_cod_data_source_file b202862j.txt
_cod_data_source_block 9b
_cod_depositor_comments
;
The following automatic conversions were performed:

'_exptl_crystal_density_meas' value 'not measured' was changed to '?'
- the value is perceived as not measured.

Automatic conversion script
Id: cif_fix_values 3008 2015-01-20 13:52:24Z robertas 
;
_cod_original_cell_volume 13439(11)
_cod_original_sg_symbol_H-M I2
_cod_database_code 7114203

loop_
_symmetry_equiv_pos_as_xyz
'x, y, z'
'-x, y, -z'
'x+1/2, y+1/2, z+1/2'
'-x+1/2, y+1/2, -z+1/2'

loop_
_atom_site_label
_atom_site_type_symbol
_atom_site_fract_x
_atom_site_fract_y
_atom_site_fract_z
_atom_site_U_iso_or_equiv
_atom_site_adp_type
_atom_site_occupancy
_atom_site_symmetry_multiplicity
_atom_site_calc_flag
_atom_site_refinement_flags
Pr1A Pr 0.505226(9) 0.37322(2) 0.303745(8) 0.02669(7) Uani 1 1 d .
O1A O 0.54317(12) 0.2438(3) 0.34423(12) 0.0333(9) Uani 1 1 d .
O2A O 0.44589(12) 0.3380(3) 0.34613(11) 0.0284(8) Uani 1 1 d .
O3A O 0.47802(12) 0.5500(3) 0.29888(13) 0.0329(9) Uani 1 1 d .
O4A O 0.57299(13) 0.4548(3) 0.29570(12) 0.0339(9) Uani 1 1 d .
O5A O 0.52660(14) 0.4566(4) 0.36928(12) 0.0404(10) Uani 1 1 d .
H01A H 0.5468 0.4352 0.3851 0.061 Uiso 1 1 d R
H02A H 0.5259 0.5224 0.3737 0.061 Uiso 1 1 d R
N1A N 0.54984(15) 0.2292(4) 0.26104(15) 0.0320(11) Uani 1 1 d .
N2A N 0.46361(16) 0.1870(4) 0.28815(14) 0.0297(11) Uani 1 1 d .
N3A N 0.43366(14) 0.3957(3) 0.25446(14) 0.0286(11) Uani 1 1 d .
N4A N 0.51911(15) 0.4410(4) 0.22679(14) 0.0300(11) Uani 1 1 d .
N11A N 0.58688(15) 0.1099(4) 0.35719(15) 0.0383(12) Uani 1 1 d .
H11A H 0.6033 0.0620 0.3474 0.046 Uiso 1 1 d R
N21A N 0.39510(15) 0.2350(4) 0.36785(15) 0.0320(11) Uani 1 1 d .
H21A H 0.3819 0.1743 0.3656 0.038 Uiso 1 1 d R
N31A N 0.43069(15) 0.6723(4) 0.28082(15) 0.0322(11) Uani 1 1 d .
H31A H 0.4060 0.6874 0.2693 0.039 Uiso 1 1 d R
N41A N 0.62129(15) 0.5398(4) 0.25997(15) 0.0330(11) Uani 1 1 d .
H41A H 0.6273 0.5666 0.2364 0.040 Uiso 1 1 d R
C1A C 0.52309(18) 0.1402(5) 0.24604(18) 0.0361(13) Uani 1 1 d .
H11 H 0.5411 0.0810 0.2385 0.043 Uiso 1 1 d R
H12 H 0.5068 0.1632 0.2211 0.043 Uiso 1 1 d R
C2A C 0.49328(19) 0.1009(4) 0.27648(18) 0.0335(13) Uani 1 1 d .
H21 H 0.5094 0.0748 0.3011 0.040 Uiso 1 1 d R
H22 H 0.4769 0.0413 0.2645 0.040 Uiso 1 1 d R
C3A C 0.42980(18) 0.2002(5) 0.25526(19) 0.0330(13) Uani 1 1 d .
H31 H 0.4421 0.1960 0.2285 0.040 Uiso 1 1 d R
H32 H 0.4098 0.1412 0.2569 0.040 Uiso 1 1 d R
C4A C 0.40687(18) 0.3006(5) 0.25708(18) 0.0310(12) Uani 1 1 d .
H41 H 0.3932 0.3030 0.2831 0.037 Uiso 1 1 d R
H42 H 0.3847 0.3028 0.2348 0.037 Uiso 1 1 d R
C5A C 0.44284(19) 0.4104(5) 0.21132(18) 0.0359(14) Uani 1 1 d .
H51 H 0.4179 0.4406 0.1963 0.043 Uiso 1 1 d R
H52 H 0.4482 0.3405 0.1994 0.043 Uiso 1 1 d R
C6A C 0.48011(19) 0.4823(5) 0.20551(18) 0.0346(13) Uani 1 1 d .
H61 H 0.4844 0.4880 0.1761 0.042 Uiso 1 1 d R
H62 H 0.4741 0.5537 0.2157 0.042 Uiso 1 1 d R
C7A C 0.53603(18) 0.3525(5) 0.20245(18) 0.0356(14) Uani 1 1 d .
H71 H 0.5490 0.3823 0.1785 0.043 Uiso 1 1 d R
H72 H 0.5124 0.3077 0.1922 0.043 Uiso 1 1 d R
C8A C 0.56786(19) 0.2823(5) 0.22642(18) 0.0334(13) Uani 1 1 d .
H81 H 0.5784 0.2284 0.2080 0.040 Uiso 1 1 d R
H82 H 0.5918 0.3264 0.2365 0.040 Uiso 1 1 d R
C10A C 0.5838(2) 0.1892(5) 0.29034(18) 0.0387(14) Uani 1 1 d .
H101 H 0.6079 0.2378 0.2905 0.046 Uiso 1 1 d R
H102 H 0.5931 0.1194 0.2811 0.046 Uiso 1 1 d R
C11A C 0.56967(19) 0.1801(5) 0.33277(19) 0.0347(13) Uani 1 1 d .
C12A C 0.5800(2) 0.1085(5) 0.40081(19) 0.0426(15) Uani 1 1 d .
H12A H 0.5845 0.1815 0.4116 0.051 Uiso 1 1 d R
C13A C 0.6125(2) 0.0379(7) 0.4231(2) 0.060(2) Uani 1 1 d .
H131 H 0.6408 0.0651 0.4202 0.090 Uiso 1 1 d R
H132 H 0.6104 -0.0335 0.4117 0.090 Uiso 1 1 d R
H133 H 0.6073 0.0351 0.4522 0.090 Uiso 1 1 d R
C14A C 0.5356(2) 0.0755(5) 0.4083(2) 0.0429(16) Uani 1 1 d .
C15A C 0.5189(3) -0.0177(6) 0.3942(2) 0.0518(18) Uani 1 1 d .
H15A H 0.5352 -0.0633 0.3788 0.062 Uiso 1 1 d R
C16A C 0.4789(3) -0.0467(8) 0.4028(3) 0.069(3) Uani 1 1 d .
H16A H 0.4675 -0.1117 0.3930 0.083 Uiso 1 1 d R
C17 C 0.4555(3) 0.0189(11) 0.4248(3) 0.082(3) Uani 1 1 d .
H17A H 0.4279 -0.0004 0.4305 0.098 Uiso 1 1 d R
C18A C 0.4705(3) 0.1095(10) 0.4386(3) 0.082(3) Uani 1 1 d .
H18A H 0.4540 0.1544 0.4541 0.099 Uiso 1 1 d R
C19A C 0.5116(3) 0.1412(7) 0.4311(2) 0.062(2) Uani 1 1 d .
H19A H 0.5224 0.2070 0.4405 0.074 Uiso 1 1 d R
C20A C 0.44585(19) 0.1556(4) 0.32632(18) 0.0331(13) Uani 1 1 d .
H201 H 0.4676 0.1220 0.3446 0.040 Uiso 1 1 d R
H202 H 0.4233 0.1035 0.3204 0.040 Uiso 1 1 d R
C21A C 0.42860(17) 0.2507(4) 0.34719(17) 0.0285(12) Uani 1 1 d .
C22A C 0.3795(2) 0.3174(5) 0.39490(18) 0.0360(14) Uani 1 1 d .
H22A H 0.4035 0.3471 0.4120 0.043 Uiso 1 1 d R
C23A C 0.3498(2) 0.2646(6) 0.4229(2) 0.0504(19) Uani 1 1 d .
H231 H 0.3640 0.2084 0.4392 0.076 Uiso 1 1 d R
H232 H 0.3262 0.2333 0.4065 0.076 Uiso 1 1 d R
H233 H 0.3391 0.3174 0.4415 0.076 Uiso 1 1 d R
C24A C 0.35900(19) 0.4052(5) 0.37008(18) 0.0355(14) Uani 1 1 d .
C25A C 0.32622(19) 0.3868(6) 0.3406(2) 0.0472(16) Uani 1 1 d .
H25A H 0.3166 0.3169 0.3356 0.057 Uiso 1 1 d R
C26A C 0.3070(2) 0.4710(7) 0.3184(2) 0.0556(19) Uani 1 1 d .
H26A H 0.2853 0.4577 0.2981 0.067 Uiso 1 1 d R
C27A C 0.3201(2) 0.5729(6) 0.3265(2) 0.054(2) Uani 1 1 d .
H27A H 0.3065 0.6297 0.3124 0.065 Uiso 1 1 d R
C28A C 0.3524(2) 0.5921(5) 0.3547(2) 0.0450(17) Uani 1 1 d .
H28A H 0.3620 0.6621 0.3593 0.054 Uiso 1 1 d R
C29A C 0.3720(2) 0.5097(5) 0.37650(19) 0.0410(15) Uani 1 1 d .
H29A H 0.3943 0.5240 0.3960 0.049 Uiso 1 1 d R
C30A C 0.41243(18) 0.4894(5) 0.26905(17) 0.0311(13) Uani 1 1 d .
H301 H 0.3955 0.4690 0.2918 0.037 Uiso 1 1 d R
H302 H 0.3933 0.5174 0.2469 0.037 Uiso 1 1 d R
C31A C 0.44272(19) 0.5745(5) 0.28328(18) 0.0310(13) Uani 1 1 d .
C32A C 0.4576(2) 0.7581(5) 0.2969(2) 0.0378(14) Uani 1 1 d .
H32A H 0.4712 0.7348 0.3235 0.045 Uiso 1 1 d R
C33A C 0.4305(2) 0.8538(5) 0.3045(2) 0.0433(16) Uani 1 1 d .
H331 H 0.4086 0.8346 0.3226 0.065 Uiso 1 1 d R
H332 H 0.4176 0.8801 0.2787 0.065 Uiso 1 1 d R
H333 H 0.4481 0.9092 0.3173 0.065 Uiso 1 1 d R
C34A C 0.4917(2) 0.7839(5) 0.2684(2) 0.0410(15) Uani 1 1 d .
C35A C 0.4824(2) 0.7936(6) 0.2264(2) 0.0519(19) Uani 1 1 d .
H35A H 0.4547 0.7847 0.2150 0.062 Uiso 1 1 d R
C36A C 0.5153(4) 0.8180(7) 0.2022(3) 0.080(3) Uani 1 1 d .
H36A H 0.5099 0.8235 0.1736 0.097 Uiso 1 1 d R
C37A C 0.5552(3) 0.8327(7) 0.2197(5) 0.091(4) Uani 1 1 d .
H37A H 0.5767 0.8507 0.2025 0.109 Uiso 1 1 d R
C38A C 0.5645(3) 0.8229(8) 0.2601(4) 0.079(3) Uani 1 1 d .
H38A H 0.5923 0.8337 0.2709 0.095 Uiso 1 1 d R
C39A C 0.5319(2) 0.7978(6) 0.2854(3) 0.061(2) Uani 1 1 d .
H39A H 0.5378 0.7903 0.3138 0.074 Uiso 1 1 d R
C40A C 0.54992(18) 0.5278(5) 0.23111(18) 0.0341(13) Uani 1 1 d .
H401 H 0.5356 0.5942 0.2375 0.041 Uiso 1 1 d R
H402 H 0.5630 0.5375 0.2049 0.041 Uiso 1 1 d R
C41A C 0.58343(19) 0.5045(5) 0.26407(18) 0.0297(13) Uani 1 1 d .
C42A C 0.65466(19) 0.5371(5) 0.29369(19) 0.0348(13) Uani 1 1 d .
H42A H 0.6444 0.5757 0.3175 0.042 Uiso 1 1 d R
C43A C 0.6920(2) 0.5945(5) 0.2794(2) 0.0471(17) Uani 1 1 d .
H431 H 0.6850 0.6681 0.2702 0.071 Uiso 1 1 d R
H432 H 0.7042 0.5582 0.2557 0.071 Uiso 1 1 d R
H433 H 0.7149 0.6002 0.3017 0.071 Uiso 1 1 d R
C44A C 0.66506(18) 0.4244(5) 0.30697(18) 0.0352(13) Uani 1 1 d .
C45A C 0.68189(19) 0.3535(5) 0.28104(19) 0.0406(16) Uani 1 1 d .
H45A H 0.6856 0.3739 0.2538 0.049 Uiso 1 1 d R
C46A C 0.6932(2) 0.2537(5) 0.2935(2) 0.0478(17) Uani 1 1 d .
H46A H 0.7047 0.2058 0.2751 0.057 Uiso 1 1 d R
C47A C 0.6881(2) 0.2235(6) 0.3338(2) 0.0472(17) Uani 1 1 d .
H47A H 0.6967 0.1556 0.3432 0.057 Uiso 1 1 d R
C48A C 0.6704(2) 0.2931(5) 0.3599(2) 0.0442(16) Uani 1 1 d .
H48A H 0.6657 0.2726 0.3870 0.053 Uiso 1 1 d R
C49 C 0.65898(18) 0.3947(5) 0.34654(18) 0.0395(16) Uani 1 1 d .
H49A H 0.6472 0.4431 0.3646 0.047 Uiso 1 1 d R
Pr1B Pr 0.194121(10) 0.62679(3) 0.494138(9) 0.03469(9) Uani 1 1 d .
O1B O 0.18643(15) 0.7232(4) 0.55627(13) 0.0483(12) Uani 1 1 d .
O2B O 0.14452(14) 0.5032(4) 0.51802(14) 0.0473(12) Uani 1 1 d .
O3B O 0.16482(13) 0.5773(3) 0.42790(12) 0.0356(10) Uani 1 1 d .
O4B O 0.20802(14) 0.7942(3) 0.46500(14) 0.0423(11) Uani 1 1 d .
O5B O 0.12508(14) 0.7136(4) 0.48512(14) 0.0494(12) Uani 1 1 d .
H01B H 0.1067 0.7044 0.4657 0.074 Uiso 1 1 d R
H02B H 0.1191 0.7773 0.4900 0.074 Uiso 1 1 d R
N1B N 0.26659(19) 0.6978(5) 0.53184(17) 0.0517(16) Uani 1 1 d .
N2B N 0.22389(19) 0.4999(5) 0.55581(17) 0.0495(15) Uani 1 1 d .
N3B N 0.21636(16) 0.4324(4) 0.46781(16) 0.0374(12) Uani 1 1 d .
N4B N 0.25936(16) 0.6337(5) 0.44401(15) 0.0410(12) Uani 1 1 d .
N11B N 0.2071(2) 0.8284(5) 0.60776(17) 0.0536(16) Uani 1 1 d .
H10B H 0.2270 0.8683 0.6191 0.064 Uiso 1 1 d R
N21B N 0.1189(2) 0.3939(6) 0.5647(2) 0.075(2) Uani 1 1 d .
H20B H 0.1227 0.3617 0.5882 0.090 Uiso 1 1 d R
N31B N 0.14797(17) 0.4644(4) 0.37705(16) 0.0416(13) Uani 1 1 d .
H30B H 0.1516 0.4019 0.3663 0.050 Uiso 1 1 d R
N41B N 0.23466(18) 0.9101(4) 0.42222(16) 0.0421(13) Uani 1 1 d .
H40B H 0.2519 0.9221 0.4030 0.050 Uiso 1 1 d R
C1B C 0.2856(2) 0.6155(6) 0.5604(2) 0.060(2) Uani 1 1 d .
H13 H 0.3055 0.6512 0.5800 0.072 Uiso 1 1 d R
H14 H 0.3017 0.5651 0.5446 0.072 Uiso 1 1 d R
C2B C 0.2551(3) 0.5585(6) 0.5829(2) 0.058(2) Uani 1 1 d .
H23 H 0.2701 0.5077 0.6014 0.069 Uiso 1 1 d R
H24 H 0.2400 0.6084 0.5998 0.069 Uiso 1 1 d R
C3B C 0.2423(2) 0.4038(6) 0.5406(2) 0.054(2) Uani 1 1 d .
H33 H 0.2436 0.3507 0.5627 0.065 Uiso 1 1 d R
H34 H 0.2714 0.4197 0.5343 0.065 Uiso 1 1 d R
C4B C 0.2197(2) 0.3557(5) 0.50311(19) 0.0456(17) Uani 1 1 d .
H43 H 0.2351 0.2925 0.4949 0.055 Uiso 1 1 d R
H44 H 0.1914 0.3331 0.5099 0.055 Uiso 1 1 d R
C5B C 0.2577(2) 0.4377(5) 0.4488(2) 0.0438(16) Uani 1 1 d .
H53 H 0.2612 0.3726 0.4328 0.053 Uiso 1 1 d R
H54 H 0.2805 0.4403 0.4704 0.053 Uiso 1 1 d R
C6B C 0.2607(2) 0.5316(5) 0.4213(2) 0.0422(16) Uani 1 1 d .
H63 H 0.2874 0.5276 0.4078 0.051 Uiso 1 1 d R
H64 H 0.2377 0.5299 0.3999 0.051 Uiso 1 1 d R
C7B C 0.3003(2) 0.6490(6) 0.4681(2) 0.056(2) Uani 1 1 d .
H73 H 0.3215 0.6729 0.4497 0.067 Uiso 1 1 d R
H74 H 0.3096 0.5805 0.4797 0.067 Uiso 1 1 d R
C8B C 0.2977(2) 0.7279(7) 0.5021(2) 0.057(2) Uani 1 1 d .
H83 H 0.3255 0.7348 0.5167 0.069 Uiso 1 1 d R
H84 H 0.2900 0.7975 0.4904 0.069 Uiso 1 1 d R
C10B C 0.2554(2) 0.7923(6) 0.5547(2) 0.056(2) Uani 1 1 d .
H103 H 0.2773 0.8068 0.5765 0.067 Uiso 1 1 d R
H104 H 0.2537 0.8537 0.5362 0.067 Uiso 1 1 d R
C11B C 0.2137(2) 0.7782(5) 0.5730(2) 0.0466(17) Uani 1 1 d .
C12B C 0.1671(3) 0.8188(7) 0.6279(2) 0.059(2) Uani 1 1 d .
H12B H 0.1440 0.8307 0.6066 0.070 Uiso 1 1 d R
C13B C 0.1650(3) 0.9079(7) 0.6588(3) 0.074(3) Uani 1 1 d .
H134 H 0.1397 0.8987 0.6737 0.111 Uiso 1 1 d R
H135 H 0.1641 0.9775 0.6456 0.111 Uiso 1 1 d R
H136 H 0.1897 0.9040 0.6780 0.111 Uiso 1 1 d R
C14B C 0.1606(3) 0.7134(6) 0.6453(2) 0.061(2) Uani 1 1 d .
C15B C 0.1950(3) 0.6702(7) 0.6709(2) 0.062(2) Uani 1 1 d .
H15B H 0.2207 0.7070 0.6752 0.075 Uiso 1 1 d R
C16B C 0.1904(4) 0.5783(9) 0.6893(3) 0.084(3) Uani 1 1 d .
H16B H 0.2122 0.5474 0.7061 0.101 Uiso 1 1 d R
C17B C 0.1531(4) 0.5262(10) 0.6828(3) 0.097(4) Uani 1 1 d .
H17B H 0.1500 0.4594 0.6952 0.117 Uiso 1 1 d R
C18B C 0.1185(3) 0.5669(9) 0.6582(4) 0.089(3) Uani 1 1 d .
H18B H 0.0926 0.5304 0.6550 0.106 Uiso 1 1 d R
C19B C 0.1238(3) 0.6582(8) 0.6402(3) 0.072(3) Uani 1 1 d .
H19B H 0.1016 0.6865 0.6231 0.087 Uiso 1 1 d R
C20B C 0.1875(2) 0.4760(7) 0.5798(2) 0.0539(19) Uani 1 1 d .
H203 H 0.1937 0.4117 0.5961 0.065 Uiso 1 1 d R
H204 H 0.1822 0.5342 0.5988 0.065 Uiso 1 1 d R
C21B C 0.1485(2) 0.4561(6) 0.5518(2) 0.0502(18) Uani 1 1 d .
C22B C 0.0794(2) 0.3812(8) 0.5401(3) 0.069(2) Uani 1 1 d .
H22B H 0.0673 0.4520 0.5331 0.083 Uiso 1 1 d R
C23B C 0.0495(3) 0.3178(10) 0.5675(3) 0.101(4) Uani 1 1 d .
H234 H 0.0486 0.3492 0.5953 0.151 Uiso 1 1 d R
H235 H 0.0582 0.2431 0.5709 0.151 Uiso 1 1 d R
H236 H 0.0203 0.3196 0.5548 0.151 Uiso 1 1 d R
C24B C 0.0855(2) 0.3206(8) 0.5027(3) 0.072(3) Uani 1 1 d .
C25B C 0.1057(3) 0.2234(8) 0.5027(3) 0.073(3) Uani 1 1 d .
H25B H 0.1159 0.1932 0.5278 0.087 Uiso 1 1 d R
C26B C 0.1112(3) 0.1702(9) 0.4679(4) 0.084(3) Uani 1 1 d .
H26B H 0.1257 0.1049 0.4684 0.100 Uiso 1 1 d R
C27B C 0.0960(3) 0.2093(11) 0.4328(4) 0.095(3) Uani 1 1 d .
H27B H 0.0991 0.1712 0.4084 0.114 Uiso 1 1 d R
C28B C 0.0754(3) 0.3076(12) 0.4293(4) 0.105(5) Uani 1 1 d .
H28B H 0.0649 0.3351 0.4038 0.126 Uiso 1 1 d R
C29B C 0.0708(2) 0.3613(10) 0.4655(3) 0.084(3) Uani 1 1 d .
H29B H 0.0573 0.4279 0.4646 0.101 Uiso 1 1 d R
C30B C 0.1833(2) 0.3966(5) 0.43845(19) 0.0412(16) Uani 1 1 d .
H303 H 0.1610 0.3629 0.4533 0.049 Uiso 1 1 d R
H304 H 0.1948 0.3428 0.4205 0.049 Uiso 1 1 d R
C31B C 0.16455(18) 0.4855(5) 0.41297(18) 0.0340(13) Uani 1 1 d .
C32B C 0.1227(2) 0.5443(5) 0.35354(18) 0.0361(14) Uani 1 1 d .
H32B H 0.1032 0.5765 0.3725 0.043 Uiso 1 1 d R
C33B C 0.0962(2) 0.4877(6) 0.3199(2) 0.0517(19) Uani 1 1 d .
H334 H 0.0800 0.4324 0.3324 0.078 Uiso 1 1 d R
H335 H 0.1143 0.4560 0.3004 0.078 Uiso 1 1 d R
H336 H 0.0772 0.5376 0.3056 0.078 Uiso 1 1 d R
C34B C 0.1496(2) 0.6321(5) 0.33828(18) 0.0416(15) Uani 1 1 d .
C35B C 0.1802(3) 0.6106(7) 0.3118(2) 0.064(2) Uani 1 1 d .
H35B H 0.1843 0.5406 0.3027 0.077 Uiso 1 1 d R
C36B C 0.2041(3) 0.6922(12) 0.2987(3) 0.096(4) Uani 1 1 d .
H36B H 0.2257 0.6780 0.2812 0.115 Uiso 1 1 d R
C37B C 0.1946(4) 0.7986(12) 0.3124(4) 0.107(6) Uani 1 1 d .
H37B H 0.2107 0.8552 0.3029 0.129 Uiso 1 1 d R
C38B C 0.1680(4) 0.8177(8) 0.3365(3) 0.092(4) Uani 1 1 d .
H38B H 0.1631 0.8880 0.3448 0.110 Uiso 1 1 d R
C39B C 0.1443(3) 0.7337(6) 0.3505(2) 0.060(2) Uani 1 1 d .
H39B H 0.1241 0.7491 0.3695 0.072 Uiso 1 1 d R
C40B C 0.2507(2) 0.7202(5) 0.4159(2) 0.0437(17) Uani 1 1 d .
H403 H 0.2316 0.6952 0.3931 0.052 Uiso 1 1 d R
H404 H 0.2769 0.7433 0.4045 0.052 Uiso 1 1 d R
C41B C 0.2312(2) 0.8124(6) 0.43617(19) 0.0392(16) Uani 1 1 d .
C42B C 0.2114(2) 0.9973(5) 0.43861(19) 0.0387(15) Uani 1 1 d .
H42B H 0.1830 0.9711 0.4440 0.046 Uiso 1 1 d R
C43B C 0.2060(2) 1.0823(6) 0.4067(2) 0.0506(18) Uani 1 1 d .
H434 H 0.1951 1.0529 0.3800 0.076 Uiso 1 1 d R
H435 H 0.2335 1.1179 0.4026 0.076 Uiso 1 1 d R
H436 H 0.1862 1.1399 0.4139 0.076 Uiso 1 1 d R
C44B C 0.2320(2) 1.0374(5) 0.47859(19) 0.0384(14) Uani 1 1 d .
C45B C 0.2731(2) 1.0746(5) 0.4811(2) 0.0409(15) Uani 1 1 d .
H45B H 0.2890 1.0718 0.4578 0.049 Uiso 1 1 d R
C46B C 0.2907(2) 1.1145(6) 0.5168(2) 0.0508(17) Uani 1 1 d .
H46B H 0.3184 1.1411 0.5179 0.061 Uiso 1 1 d R
C47B C 0.2683(2) 1.1147(6) 0.5516(2) 0.0503(18) Uani 1 1 d .
H47B H 0.2808 1.1412 0.5765 0.060 Uiso 1 1 d R
C48B C 0.2283(2) 1.0793(5) 0.5495(2) 0.0486(17) Uani 1 1 d .
H48B H 0.2130 1.0811 0.5732 0.058 Uiso 1 1 d R
C49B C 0.2098(2) 1.0413(5) 0.5136(2) 0.0460(16) Uani 1 1 d .
H49B H 0.1820 1.0162 0.5129 0.055 Uiso 1 1 d R
S1 S 0.15414(5) 0.20249(13) 0.30999(5) 0.0418(4) Uani 1 1 d .
O11 O 0.1518(2) 0.0902(4) 0.31138(16) 0.0662(16) Uani 1 1 d .
O12 O 0.12996(16) 0.2514(4) 0.27697(16) 0.0563(13) Uani 1 1 d .
O13 O 0.15223(16) 0.2541(4) 0.34811(15) 0.0508(12) Uani 1 1 d .
C1S C 0.2081(3) 0.2332(9) 0.2973(2) 0.067(2) Uani 1 1 d .
F11 F 0.2160(2) 0.1887(8) 0.26322(18) 0.151(4) Uani 1 1 d .
F12 F 0.23485(14) 0.1930(5) 0.32609(16) 0.0906(18) Uani 1 1 d .
F13 F 0.21242(17) 0.3367(6) 0.2954(2) 0.116(3) Uani 1 1 d .
S2 S 0.31623(6) 0.89792(15) 0.66122(6) 0.0551(5) Uani 1 1 d .
O21 O 0.2837(2) 0.9471(4) 0.63628(16) 0.0664(16) Uani 1 1 d .
O22 O 0.32144(18) 0.7845(5) 0.65219(17) 0.0650(15) Uani 1 1 d .
O23 O 0.35333(19) 0.9582(5) 0.6665(2) 0.0855(19) Uani 1 1 d .
C2S C 0.2981(3) 0.8983(6) 0.7108(2) 0.0523(19) Uani 1 1 d .
F21 F 0.32609(14) 0.8677(5) 0.73871(13) 0.0717(12) Uani 1 1 d .
F22 F 0.26305(15) 0.8397(4) 0.71429(14) 0.0709(13) Uani 1 1 d .
F23 F 0.28546(19) 0.9973(4) 0.72152(15) 0.0849(16) Uani 1 1 d .
S3 S 0.14267(7) 0.20011(15) 0.64922(6) 0.0544(5) Uani 1 1 d .
O31 O 0.12874(14) 0.1450(4) 0.68336(14) 0.0499(12) Uani 1 1 d .
O32 O 0.12726(18) 0.3040(4) 0.64467(16) 0.0673(16) Uani 1 1 d .
O33 O 0.14451(18) 0.1470(5) 0.61201(15) 0.0673(15) Uani 1 1 d .
C3S C 0.1989(3) 0.2153(6) 0.6635(3) 0.062(2) Uani 1 1 d .
F31 F 0.21733(14) 0.1232(4) 0.67116(15) 0.0735(13) Uani 1 1 d .
F32 F 0.21892(16) 0.2607(4) 0.63404(17) 0.0838(16) Uani 1 1 d .
F33 F 0.20596(18) 0.2736(5) 0.69633(17) 0.0909(17) Uani 1 1 d .
S4 S 0.61420(7) 0.4384(2) 0.45629(6) 0.0640(6) Uani 1 1 d .
O41 O 0.59524(17) 0.3851(5) 0.42260(14) 0.0690(15) Uani 1 1 d .
O42 O 0.65154(18) 0.3997(6) 0.4741(2) 0.090(2) Uani 1 1 d .
O43 O 0.6156(2) 0.5537(6) 0.4503(3) 0.106(3) Uani 1 1 d .
C4S C 0.5791(4) 0.4271(9) 0.4944(3) 0.082(3) Uani 1 1 d .
F41 F 0.5734(2) 0.3236(6) 0.5043(2) 0.114(2) Uani 1 1 d .
F42 F 0.54157(18) 0.4638(6) 0.4824(2) 0.118(3) Uani 1 1 d .
F43 F 0.5912(3) 0.4805(6) 0.52792(18) 0.137(3) Uani 1 1 d .
S5 S 0.02811(12) 0.7054(3) 0.39364(11) 0.1159(12) Uani 1 1 d .
O51 O 0.0335(3) 0.6982(6) 0.3506(2) 0.104(3) Uani 1 1 d .
O52 O 0.0634(3) 0.6817(11) 0.4206(2) 0.174(6) Uani 1 1 d .
O53 O -0.0061(8) 0.7751(16) 0.3983(5) 0.366(16) Uani 1 1 d .
C5S C 0.0056(6) 0.6146(18) 0.3714(6) 0.079(5) Uiso 0.50 1 d P
C5S' C 0.0008(8) 0.5949(19) 0.4046(8) 0.089(6) Uiso 0.50 1 d P
F51 F 0.0225(4) 0.5138(10) 0.3932(4) 0.202(5) Uani 1 1 d .
F52 F -0.0081(5) 0.5816(16) 0.4411(6) 0.349(12) Uani 1 1 d .
F53 F -0.0331(5) 0.5848(13) 0.3841(12) 0.59(3) Uani 1 1 d .
S6 S 0.32866(6) 0.97066(17) 0.35566(6) 0.0565(5) Uani 1 1 d .
O61 O 0.36873(15) 1.0140(4) 0.36282(17) 0.0557(13) Uani 1 1 d .
O62 O 0.2962(2) 1.0153(6) 0.3771(2) 0.095(2) Uani 1 1 d .
O63 O 0.3269(3) 0.8601(6) 0.3556(3) 0.128(3) Uani 1 1 d .
C6S C 0.3151(3) 1.0032(9) 0.3031(3) 0.073(3) Uani 1 1 d .
F61 F 0.31862(19) 1.1114(5) 0.29806(18) 0.0991(18) Uani 1 1 d .
F62 F 0.34155(19) 0.9634(7) 0.27863(17) 0.120(3) Uani 1 1 d .
F63 F 0.27753(17) 0.9795(5) 0.28962(18) 0.0901(17) Uani 1 1 d .
O1S O 0.5241(4) 0.6680(7) 0.3846(3) 0.142(4) Uani 1 1 d .
C7S C 0.5110(6) 0.6771(16) 0.4243(6) 0.169(7) Uiso 1 1 d .
C8S C 0.4678(7) 0.633(2) 0.4191(6) 0.197(8) Uiso 1 1 d .
O2S O 0.1059(4) 0.9127(11) 0.4996(4) 0.161(5) Uiso 0.80 1 d P
C9S C 0.0612(10) 0.942(3) 0.4642(10) 0.140(11) Uiso 0.50 1 d P
C10S C 0.0811(12) 0.937(3) 0.4180(12) 0.174(14) Uiso 0.50 1 d P
O3S O 0.0257(7) 0.9865(18) 0.6042(6) 0.141(7) Uiso 0.50 1 d P
C11S C 0.0052(8) 1.063(2) 0.5912(8) 0.108(8) Uiso 0.50 1 d P
C12S C 0.0016(9) 1.051(2) 0.5425(9) 0.121(9) Uiso 0.50 1 d P
O1W O 0.6059(4) 0.7302(10) 0.3917(4) 0.174(4) Uiso 1 1 d .
O2W O 0.0955(6) 0.9886(17) 0.5720(6) 0.202(8) Uiso 0.70 1 d P

loop_
_atom_site_aniso_label
_atom_site_aniso_U_11
_atom_site_aniso_U_22
_atom_site_aniso_U_33
_atom_site_aniso_U_23
_atom_site_aniso_U_13
_atom_site_aniso_U_12
Pr1A 0.02911(15) 0.02405(14) 0.02707(14) 0.00198(13) 0.00303(11) 0.00276(14)
O1A 0.037(2) 0.028(2) 0.035(2) 0.0001(17) 0.0004(18) 0.0084(18)
O2A 0.032(2) 0.0251(19) 0.028(2) 0.0009(15) 0.0041(17) 0.0011(15)
O3A 0.032(2) 0.023(2) 0.043(2) -0.0021(17) -0.0022(19) 0.0026(17)
O4A 0.037(2) 0.031(2) 0.034(2) 0.0088(18) 0.0055(18) 0.0031(18)
O5A 0.046(3) 0.041(3) 0.033(2) -0.0082(19) -0.004(2) 0.007(2)
N1A 0.029(3) 0.032(3) 0.035(3) 0.005(2) -0.001(2) 0.005(2)
N2A 0.038(3) 0.027(3) 0.025(2) 0.0021(19) 0.013(2) 0.002(2)
N3A 0.029(2) 0.027(3) 0.030(2) 0.0020(18) 0.005(2) -0.0009(18)
N4A 0.029(3) 0.029(3) 0.032(3) 0.004(2) 0.002(2) -0.001(2)
N11A 0.040(3) 0.035(3) 0.040(3) 0.009(2) 0.002(2) 0.012(2)
N21A 0.030(3) 0.029(3) 0.038(3) 0.002(2) 0.012(2) 0.002(2)
N31A 0.029(3) 0.030(3) 0.037(3) -0.001(2) 0.002(2) 0.006(2)
N41A 0.033(3) 0.031(3) 0.034(3) 0.007(2) 0.003(2) -0.001(2)
C1A 0.040(3) 0.028(3) 0.041(3) 0.001(3) 0.010(3) 0.010(3)
C2A 0.042(3) 0.025(3) 0.035(3) -0.005(2) 0.012(3) 0.002(2)
C3A 0.028(3) 0.035(3) 0.037(3) 0.001(3) 0.005(3) -0.005(2)
C4A 0.027(3) 0.036(3) 0.029(3) 0.001(2) 0.000(2) -0.003(2)
C5A 0.033(3) 0.043(3) 0.032(3) 0.001(3) 0.006(3) 0.001(3)
C6A 0.035(3) 0.041(3) 0.028(3) 0.008(3) 0.004(3) 0.001(3)
C7A 0.031(3) 0.037(4) 0.039(3) 0.001(3) 0.004(3) 0.002(2)
C8A 0.032(3) 0.035(3) 0.035(3) 0.003(3) 0.013(3) 0.007(3)
C10A 0.040(4) 0.036(3) 0.041(4) 0.004(3) 0.005(3) 0.009(3)
C11A 0.031(3) 0.034(3) 0.039(3) 0.005(3) 0.001(3) 0.001(3)
C12A 0.047(4) 0.037(4) 0.043(3) 0.002(3) -0.010(3) -0.001(3)
C13A 0.046(4) 0.070(5) 0.061(5) 0.023(4) -0.013(4) 0.007(4)
C14A 0.047(4) 0.045(4) 0.036(3) 0.015(3) 0.003(3) 0.008(3)
C15A 0.071(5) 0.038(4) 0.046(4) 0.009(3) 0.002(4) -0.001(4)
C16A 0.050(5) 0.075(6) 0.081(6) 0.033(5) -0.012(5) -0.013(4)
C17 0.049(5) 0.130(10) 0.066(6) 0.039(6) -0.001(5) -0.014(6)
C18A 0.064(6) 0.127(10) 0.059(5) 0.025(6) 0.026(5) 0.035(7)
C19A 0.070(5) 0.070(6) 0.046(4) 0.000(4) 0.002(4) 0.019(5)
C20A 0.031(3) 0.029(3) 0.040(3) 0.004(2) 0.011(3) -0.001(2)
C21A 0.027(3) 0.030(3) 0.028(3) 0.001(2) 0.001(2) 0.004(2)
C22A 0.042(4) 0.033(3) 0.034(3) -0.004(3) 0.013(3) 0.003(3)
C23A 0.050(4) 0.051(4) 0.053(4) 0.021(3) 0.025(4) 0.012(3)
C24A 0.039(3) 0.037(3) 0.032(3) 0.002(2) 0.017(3) 0.004(3)
C25A 0.035(3) 0.047(4) 0.061(4) 0.002(4) 0.010(3) -0.001(3)
C26A 0.040(4) 0.069(5) 0.057(5) 0.008(4) 0.001(3) 0.007(4)
C27A 0.060(5) 0.049(4) 0.057(5) 0.022(4) 0.017(4) 0.022(4)
C28A 0.052(4) 0.030(3) 0.056(4) 0.005(3) 0.025(4) 0.010(3)
C29A 0.049(4) 0.040(4) 0.035(3) 0.000(3) 0.016(3) 0.000(3)
C30A 0.030(3) 0.037(3) 0.026(3) 0.000(2) 0.003(2) 0.005(2)
C31A 0.038(3) 0.026(3) 0.030(3) 0.005(2) 0.010(3) 0.003(3)
C32A 0.044(4) 0.024(3) 0.045(4) 0.007(3) 0.008(3) 0.004(3)
C33A 0.047(4) 0.038(4) 0.046(4) -0.001(3) 0.009(3) 0.007(3)
C34A 0.040(4) 0.025(3) 0.060(4) 0.002(3) 0.014(3) 0.005(3)
C35A 0.056(4) 0.047(4) 0.056(5) 0.020(3) 0.026(4) 0.016(3)
C36A 0.110(8) 0.053(5) 0.083(7) 0.022(5) 0.046(6) 0.007(5)
C37A 0.057(6) 0.052(5) 0.172(12) 0.008(6) 0.067(7) 0.001(4)
C38A 0.052(5) 0.067(6) 0.120(9) -0.010(6) 0.014(6) -0.007(4)
C39A 0.044(4) 0.049(4) 0.090(6) -0.007(4) 0.000(4) -0.014(4)
C40A 0.030(3) 0.038(3) 0.034(3) 0.014(3) 0.007(3) 0.008(3)
C41A 0.033(3) 0.026(3) 0.031(3) 0.002(2) 0.002(3) 0.001(2)
C42A 0.037(3) 0.031(3) 0.036(3) -0.003(3) -0.001(3) 0.001(3)
C43A 0.038(4) 0.045(4) 0.057(4) 0.010(3) -0.005(3) -0.007(3)
C44A 0.027(3) 0.042(3) 0.036(3) 0.009(3) -0.002(3) 0.007(3)
C45A 0.039(3) 0.051(5) 0.031(3) 0.003(3) -0.004(3) 0.007(3)
C46A 0.042(4) 0.041(4) 0.061(5) -0.004(3) 0.004(3) 0.011(3)
C47A 0.042(4) 0.050(4) 0.049(4) 0.014(3) 0.009(3) 0.014(3)
C48A 0.048(4) 0.049(4) 0.036(3) 0.014(3) 0.005(3) 0.005(3)
C49 0.028(3) 0.055(5) 0.035(3) 0.004(3) 0.001(2) 0.000(3)
Pr1B 0.03793(18) 0.03890(19) 0.02743(16) 0.00098(15) 0.00372(13) 0.00827(15)
O1B 0.052(3) 0.060(3) 0.032(2) -0.007(2) 0.002(2) 0.017(3)
O2B 0.040(3) 0.053(3) 0.049(3) 0.024(2) 0.008(2) 0.012(2)
O3B 0.045(3) 0.035(2) 0.027(2) 0.0013(17) 0.0013(19) 0.0053(19)
O4B 0.052(3) 0.034(2) 0.042(3) -0.0011(19) 0.015(2) -0.004(2)
O5B 0.050(3) 0.046(3) 0.052(3) 0.004(2) -0.005(2) 0.018(2)
N1B 0.053(4) 0.062(4) 0.039(3) -0.016(3) -0.006(3) 0.018(3)
N2B 0.053(4) 0.059(4) 0.035(3) 0.006(3) -0.004(3) 0.028(3)
N3B 0.036(3) 0.039(3) 0.038(3) 0.003(2) 0.006(2) 0.002(2)
N4B 0.042(3) 0.046(3) 0.036(3) -0.014(3) 0.011(2) 0.000(3)
N11B 0.066(4) 0.058(4) 0.036(3) -0.009(3) -0.003(3) 0.019(3)
N21B 0.059(4) 0.099(6) 0.069(4) 0.050(4) 0.032(3) 0.032(4)
N31B 0.053(3) 0.034(3) 0.038(3) 0.002(2) -0.002(3) -0.004(2)
N41B 0.048(3) 0.043(3) 0.037(3) -0.006(2) 0.013(3) -0.013(2)
C1B 0.063(5) 0.048(4) 0.066(5) -0.019(4) -0.020(4) 0.022(4)
C2B 0.071(5) 0.060(5) 0.039(4) -0.003(4) -0.012(4) 0.032(4)
C3B 0.056(4) 0.060(5) 0.046(4) 0.007(3) -0.009(3) 0.021(4)
C4B 0.048(4) 0.047(4) 0.042(3) 0.005(3) 0.002(3) 0.018(3)
C5B 0.042(4) 0.051(4) 0.040(4) -0.010(3) 0.011(3) 0.011(3)
C6B 0.043(4) 0.041(4) 0.046(4) -0.017(3) 0.020(3) -0.005(3)
C7B 0.043(4) 0.063(5) 0.063(5) -0.018(4) 0.011(4) -0.001(3)
C8B 0.044(4) 0.064(5) 0.064(5) -0.029(4) 0.000(4) -0.004(4)
C10B 0.070(5) 0.049(4) 0.045(4) -0.017(3) -0.015(4) 0.014(4)
C11B 0.063(5) 0.038(4) 0.039(4) -0.002(3) 0.004(4) 0.022(3)
C12B 0.065(5) 0.074(5) 0.038(4) -0.008(4) 0.008(4) 0.016(4)
C13B 0.095(7) 0.079(7) 0.050(5) -0.003(4) 0.017(5) 0.022(5)
C14B 0.095(7) 0.055(5) 0.037(4) 0.002(3) 0.022(4) 0.019(4)
C15B 0.073(6) 0.063(5) 0.050(5) 0.008(4) -0.002(4) 0.017(4)
C16B 0.095(8) 0.086(7) 0.069(6) 0.017(5) -0.009(6) 0.004(6)
C17B 0.141(11) 0.103(9) 0.053(6) 0.020(6) 0.039(7) 0.041(8)
C18B 0.076(7) 0.080(7) 0.114(9) -0.005(7) 0.032(7) 0.000(6)
C19B 0.062(5) 0.083(7) 0.074(6) -0.014(5) 0.028(5) 0.001(5)
C20B 0.061(5) 0.067(5) 0.035(4) 0.016(3) 0.008(3) 0.017(4)
C21B 0.054(4) 0.055(4) 0.043(4) 0.018(3) 0.013(3) 0.024(4)
C22B 0.042(4) 0.085(6) 0.084(6) 0.040(6) 0.023(4) 0.021(5)
C23B 0.064(6) 0.140(10) 0.104(8) 0.016(7) 0.050(6) -0.002(6)
C24B 0.028(4) 0.102(7) 0.088(7) 0.046(6) 0.013(4) -0.004(4)
C25B 0.050(5) 0.081(7) 0.089(7) 0.027(6) 0.021(5) 0.007(5)
C26B 0.052(5) 0.102(8) 0.098(8) 0.031(7) 0.013(6) 0.009(5)
C27B 0.060(6) 0.116(10) 0.112(10) -0.004(8) 0.025(6) -0.007(6)
C28B 0.059(6) 0.166(13) 0.089(8) 0.049(8) -0.008(6) -0.048(7)
C29B 0.032(4) 0.121(9) 0.100(7) 0.012(8) 0.006(4) -0.010(5)
C30B 0.051(4) 0.039(4) 0.035(3) 0.002(3) 0.009(3) -0.002(3)
C31B 0.032(3) 0.035(3) 0.034(3) -0.003(3) 0.000(3) -0.003(3)
C32B 0.045(4) 0.031(3) 0.031(3) 0.003(2) -0.009(3) -0.007(3)
C33B 0.071(5) 0.038(4) 0.044(4) 0.004(3) -0.014(4) -0.017(3)
C34B 0.052(4) 0.034(3) 0.038(3) 0.003(3) -0.013(3) -0.014(3)
C35B 0.071(5) 0.069(6) 0.052(4) 0.013(4) 0.005(4) -0.015(5)
C36B 0.071(7) 0.151(12) 0.066(6) 0.020(7) 0.011(5) -0.040(7)
C37B 0.097(9) 0.134(12) 0.083(8) 0.076(9) -0.048(7) -0.064(9)
C38B 0.133(10) 0.058(6) 0.076(7) 0.032(5) -0.060(7) -0.051(6)
C39B 0.083(6) 0.042(4) 0.051(4) 0.001(3) -0.023(4) -0.020(4)
C40B 0.052(4) 0.040(4) 0.041(4) -0.011(3) 0.017(3) -0.009(3)
C41B 0.035(4) 0.050(4) 0.033(3) -0.011(3) 0.007(3) -0.007(3)
C42B 0.039(4) 0.040(4) 0.038(3) -0.002(3) 0.006(3) -0.006(3)
C43B 0.058(5) 0.043(4) 0.049(4) 0.004(3) -0.008(4) -0.003(3)
C44B 0.046(4) 0.031(3) 0.038(3) 0.002(3) 0.005(3) 0.000(3)
C45B 0.042(4) 0.038(4) 0.042(4) 0.003(3) 0.000(3) 0.006(3)
C46B 0.046(4) 0.054(4) 0.051(4) -0.002(4) -0.006(3) 0.001(4)
C47B 0.067(5) 0.038(4) 0.044(4) -0.007(3) -0.014(4) 0.006(4)
C48B 0.069(5) 0.040(4) 0.038(4) -0.005(3) 0.012(4) 0.008(3)
C49B 0.046(4) 0.048(4) 0.045(4) -0.003(3) 0.011(3) 0.001(3)
S1 0.0454(10) 0.0349(8) 0.0436(9) -0.0058(7) -0.0078(8) -0.0050(7)
O11 0.099(4) 0.032(3) 0.062(3) -0.004(2) -0.032(3) -0.008(3)
O12 0.063(3) 0.040(3) 0.063(3) 0.000(2) -0.020(3) -0.006(2)
O13 0.064(3) 0.033(2) 0.055(3) -0.003(2) -0.003(2) 0.007(2)
C1S 0.051(5) 0.106(8) 0.046(5) 0.012(5) 0.005(4) 0.017(5)
F11 0.117(5) 0.287(11) 0.054(3) 0.004(5) 0.034(4) 0.064(6)
F12 0.043(3) 0.153(5) 0.076(3) 0.029(3) 0.006(2) 0.017(3)
F13 0.068(3) 0.159(7) 0.118(5) 0.076(5) -0.014(3) -0.041(4)
S2 0.0598(12) 0.0486(12) 0.0585(11) -0.0040(8) 0.0162(9) -0.0122(9)
O21 0.107(5) 0.046(3) 0.046(3) 0.000(2) 0.003(3) 0.001(3)
O22 0.072(4) 0.064(4) 0.061(3) -0.011(3) 0.020(3) -0.003(3)
O23 0.065(4) 0.073(4) 0.120(5) 0.005(4) 0.015(4) -0.020(3)
C2S 0.066(5) 0.048(5) 0.041(4) 0.003(3) -0.010(4) -0.007(3)
F21 0.079(3) 0.075(3) 0.058(3) -0.003(3) -0.016(2) -0.003(3)
F22 0.068(3) 0.081(4) 0.065(3) 0.000(2) 0.016(2) 0.000(2)
F23 0.138(5) 0.060(3) 0.057(3) -0.014(2) 0.003(3) 0.014(3)
S3 0.0675(12) 0.0516(11) 0.0462(10) 0.0172(8) 0.0202(9) 0.0204(9)
O31 0.049(3) 0.056(3) 0.047(3) 0.021(2) 0.016(2) 0.010(2)
O32 0.083(4) 0.064(4) 0.058(3) 0.026(3) 0.029(3) 0.032(3)
O33 0.089(4) 0.071(4) 0.042(3) 0.003(3) 0.006(3) 0.015(3)
C3S 0.075(6) 0.046(5) 0.066(5) 0.015(4) 0.000(4) -0.001(4)
F31 0.060(3) 0.062(3) 0.097(3) 0.021(3) -0.001(2) 0.008(3)
F32 0.070(3) 0.084(4) 0.100(4) 0.035(3) 0.026(3) 0.005(3)
F33 0.091(4) 0.094(4) 0.085(4) -0.027(3) -0.013(3) 0.006(3)
S4 0.0482(11) 0.0886(16) 0.0541(12) -0.0064(11) -0.0052(9) -0.0013(11)
O41 0.069(3) 0.092(4) 0.044(3) -0.010(3) -0.007(2) 0.014(4)
O42 0.052(3) 0.121(6) 0.093(4) 0.033(4) -0.013(3) -0.001(4)
O43 0.100(5) 0.067(4) 0.147(7) 0.028(4) -0.029(5) -0.030(4)
C4S 0.101(8) 0.079(7) 0.064(6) 0.013(5) -0.008(5) 0.026(6)
F41 0.106(5) 0.112(5) 0.120(5) 0.052(4) -0.014(4) -0.020(4)
F42 0.074(4) 0.179(7) 0.107(5) 0.047(5) 0.042(3) 0.052(4)
F43 0.233(9) 0.127(6) 0.053(3) -0.007(4) 0.013(4) 0.052(6)
S5 0.113(3) 0.129(3) 0.105(3) 0.009(2) 0.001(2) 0.044(2)
O51 0.139(7) 0.108(6) 0.067(4) 0.024(4) 0.006(4) 0.044(5)
O52 0.138(8) 0.296(15) 0.081(5) -0.077(7) -0.048(6) 0.077(9)
O53 0.56(3) 0.37(2) 0.188(14) 0.124(15) 0.173(18) 0.36(3)
F51 0.205(11) 0.193(11) 0.213(11) 0.057(9) 0.054(9) -0.050(9)
F52 0.256(16) 0.45(3) 0.36(2) 0.23(2) 0.139(16) -0.007(17)
F53 0.170(12) 0.227(17) 1.34(8) 0.22(3) -0.31(3) -0.108(12)
S6 0.0512(11) 0.0606(12) 0.0601(12) 0.0015(10) 0.0214(10) -0.0078(9)
O61 0.043(3) 0.050(3) 0.075(4) -0.002(3) 0.005(3) -0.009(2)
O62 0.092(5) 0.101(5) 0.095(5) 0.003(4) 0.039(4) 0.014(4)
O63 0.153(7) 0.060(5) 0.176(8) 0.024(5) 0.054(6) -0.024(5)
C6S 0.056(5) 0.097(8) 0.064(6) -0.014(5) -0.001(5) 0.002(5)
F61 0.120(5) 0.079(4) 0.097(4) 0.027(3) 0.002(3) -0.005(4)
F62 0.085(4) 0.214(8) 0.061(3) -0.032(4) -0.001(3) 0.064(5)
F63 0.065(3) 0.098(4) 0.104(4) -0.017(3) -0.014(3) -0.006(3)
O1S 0.213(10) 0.123(7) 0.088(6) -0.026(5) -0.022(6) 0.051(7)

loop_
_atom_type_symbol
_atom_type_description
_atom_type_scat_dispersion_real
_atom_type_scat_dispersion_imag
_atom_type_scat_source
C C 0.0033 0.0016 'International Tables Vol C Tables 4.2.6.8 and 6.1.1.4'
H H 0.0000 0.0000 'International Tables Vol C Tables 4.2.6.8 and 6.1.1.4'
N N 0.0061 0.0033 'International Tables Vol C Tables 4.2.6.8 and 6.1.1.4'
O O 0.0106 0.0060 'International Tables Vol C Tables 4.2.6.8 and 6.1.1.4'
F F 0.0171 0.0103 'International Tables Vol C Tables 4.2.6.8 and 6.1.1.4'
S S 0.1246 0.1234 'International Tables Vol C Tables 4.2.6.8 and 6.1.1.4'
Pr Pr -0.2180 2.8214 'International Tables Vol C Tables 4.2.6.8 and 6.1.1.4'

loop_
_exptl_crystal_face_index_h
_exptl_crystal_face_index_k
_exptl_crystal_face_index_l
_exptl_crystal_face_perp_dist
1.00 0.00 -1.00 0.0800
-1.00 0.00 1.00 0.0800
0.00 2.00 3.00 0.0600
0.00 -3.00 -2.00 0.0600
1.00 0.00 1.00 0.1100
-1.00 0.00 -1.00 0.1100
0.00 0.00 1.00 0.1000

loop_
_geom_angle_atom_site_label_1
_geom_angle_atom_site_label_2
_geom_angle_atom_site_label_3
_geom_angle
O1A Pr1A O3A 147.58(14)
O1A Pr1A O4A 85.80(14)
O3A Pr1A O4A 85.36(13)
O1A Pr1A O5A 72.83(14)
O3A Pr1A O5A 74.75(14)
O4A Pr1A O5A 73.27(14)
O1A Pr1A O2A 86.84(13)
O3A Pr1A O2A 85.23(13)
O4A Pr1A O2A 149.62(13)
O5A Pr1A O2A 76.39(14)
O1A Pr1A N4A 128.47(14)
O3A Pr1A N4A 74.07(14)
O4A Pr1A N4A 64.31(14)
O5A Pr1A N4A 128.51(15)
O2A Pr1A N4A 139.08(13)
O1A Pr1A N3A 140.95(13)
O3A Pr1A N3A 65.00(13)
O4A Pr1A N3A 127.67(13)
O5A Pr1A N3A 130.53(14)
O2A Pr1A N3A 72.88(13)
N4A Pr1A N3A 66.44(14)
O1A Pr1A N2A 74.79(14)
O3A Pr1A N2A 128.25(14)
O4A Pr1A N2A 140.49(14)
O5A Pr1A N2A 129.70(14)
O2A Pr1A N2A 64.33(13)
N4A Pr1A N2A 101.77(14)
N3A Pr1A N2A 66.42(14)
O1A Pr1A N1A 64.37(13)
O3A Pr1A N1A 141.28(14)
O4A Pr1A N1A 74.36(14)
O5A Pr1A N1A 127.33(14)
O2A Pr1A N1A 127.66(13)
N4A Pr1A N1A 67.48(14)
N3A Pr1A N1A 102.14(14)
N2A Pr1A N1A 66.26(14)
C11A O1A Pr1A 127.4(4)
C21A O2A Pr1A 122.7(3)
C31A O3A Pr1A 124.9(4)
C41A O4A Pr1A 125.4(4)
C8A N1A C1A 109.8(5)
C8A N1A C10A 110.4(5)
C1A N1A C10A 109.7(5)
C8A N1A Pr1A 109.4(3)
C1A N1A Pr1A 111.4(3)
C10A N1A Pr1A 106.1(3)
C20A N2A C3A 110.3(5)
C20A N2A C2A 107.8(4)
C3A N2A C2A 109.7(4)
C20A N2A Pr1A 106.6(3)
C3A N2A Pr1A 111.2(3)
C2A N2A Pr1A 111.2(3)
C30A N3A C5A 109.7(4)
C30A N3A C4A 110.9(4)
C5A N3A C4A 108.0(4)
C30A N3A Pr1A 106.3(3)
C5A N3A Pr1A 111.7(3)
C4A N3A Pr1A 110.3(3)
C40A N4A C6A 108.6(4)
C40A N4A C7A 110.2(4)
C6A N4A C7A 109.5(4)
C40A N4A Pr1A 107.0(3)
C6A N4A Pr1A 111.3(3)
C7A N4A Pr1A 110.1(3)
C11A N11A C12A 122.0(5)
C21A N21A C22A 121.3(5)
C31A N31A C32A 121.4(5)
C41A N41A C42A 122.8(5)
N1A C1A C2A 114.1(5)
C1A C2A N2A 111.4(4)
C4A C3A N2A 114.2(5)
C3A C4A N3A 114.0(5)
N3A C5A C6A 113.7(5)
N4A C6A C5A 111.9(5)
N4A C7A C8A 114.3(5)
N1A C8A C7A 112.4(5)
N1A C10A C11A 112.1(5)
O1A C11A N11A 121.9(6)
O1A C11A C10A 118.9(5)
N11A C11A C10A 119.2(5)
N11A C12A C14A 111.3(5)
N11A C12A C13A 109.7(6)
C14A C12A C13A 112.3(6)
C15A C14A C19A 118.9(7)
C15A C14A C12A 122.3(6)
C19A C14A C12A 118.8(7)
C14A C15A C16A 120.7(8)
C17 C16A C15A 119.8(9)
C18A C17 C16A 121.0(9)
C17 C18A C19A 120.9(10)
C14A C19A C18A 118.7(9)
N2A C20A C21A 110.2(4)
O2A C21A N21A 121.9(5)
O2A C21A C20A 121.5(5)
N21A C21A C20A 116.5(5)
N21A C22A C24A 110.5(5)
N21A C22A C23A 107.6(5)
C24A C22A C23A 112.7(5)
C29A C24A C25A 117.6(6)
C29A C24A C22A 120.2(6)
C25A C24A C22A 122.2(6)
C24A C25A C26A 120.9(7)
C27A C26A C25A 119.5(7)
C28A C27A C26A 120.4(6)
C27A C28A C29A 120.8(7)
C28A C29A C24A 120.9(7)
N3A C30A C31A 112.3(5)
O3A C31A N31A 121.3(6)
O3A C31A C30A 119.8(5)
N31A C31A C30A 118.8(5)
N31A C32A C34A 111.7(5)
N31A C32A C33A 108.8(5)
C34A C32A C33A 111.7(5)
C39A C34A C35A 121.3(7)
C39A C34A C32A 118.1(7)
C35A C34A C32A 120.7(6)
C36A C35A C34A 117.5(8)
C37A C36A C35A 120.4(10)
C38A C37A C36A 122.6(9)
C37A C38A C39A 118.3(9)
C34A C39A C38A 119.9(9)
N4A C40A C41A 111.4(5)
O4A C41A N41A 123.1(5)
O4A C41A C40A 118.0(5)
N41A C41A C40A 118.8(5)
N41A C42A C43A 107.7(5)
N41A C42A C44A 111.6(5)
C43A C42A C44A 112.4(5)
C45A C44A C49 119.5(6)
C45A C44A C42A 121.6(5)
C49 C44A C42A 118.9(6)
C46A C45A C44A 121.7(6)
C45A C46A C47A 119.4(7)
C48A C47A C46A 119.4(6)
C47A C48A C49 120.2(6)
C44A C49 C48A 119.7(6)
O4B Pr1B O3B 86.61(15)
O4B Pr1B O2B 149.11(15)
O3B Pr1B O2B 84.08(16)
O4B Pr1B O1B 85.44(16)
O3B Pr1B O1B 147.96(15)
O2B Pr1B O1B 87.01(18)
O4B Pr1B O5B 75.19(16)
O3B Pr1B O5B 73.29(15)
O2B Pr1B O5B 73.92(16)
O1B Pr1B O5B 74.67(16)
O4B Pr1B N2B 139.71(18)
O3B Pr1B N2B 128.41(17)
O2B Pr1B N2B 64.98(18)
O1B Pr1B N2B 73.59(17)
O5B Pr1B N2B 128.51(17)
O4B Pr1B N1B 73.22(18)
O3B Pr1B N1B 140.76(16)
O2B Pr1B N1B 129.25(18)
O1B Pr1B N1B 64.91(17)
O5B Pr1B N1B 129.81(17)
N2B Pr1B N1B 66.8(2)
O4B Pr1B N3B 128.26(14)
O3B Pr1B N3B 64.52(15)
O2B Pr1B N3B 72.87(16)
O1B Pr1B N3B 140.62(16)
O5B Pr1B N3B 128.00(16)
N2B Pr1B N3B 67.28(17)
N1B Pr1B N3B 102.19(17)
O4B Pr1B N4B 63.97(17)
O3B Pr1B N4B 74.50(15)
O2B Pr1B N4B 139.74(17)
O1B Pr1B N4B 128.08(17)
O5B Pr1B N4B 128.65(16)
N2B Pr1B N4B 102.84(17)
N1B Pr1B N4B 66.46(16)
N3B Pr1B N4B 67.22(16)
C11B O1B Pr1B 124.3(4)
C21B O2B Pr1B 124.4(5)
C31B O3B Pr1B 125.9(4)
C41B O4B Pr1B 126.8(4)
C10B N1B C8B 108.7(6)
C10B N1B C1B 110.4(5)
C8B N1B C1B 108.9(6)
C10B N1B Pr1B 105.9(4)
C8B N1B Pr1B 112.0(4)
C1B N1B Pr1B 110.8(5)
C3B N2B C20B 111.2(6)
C3B N2B C2B 110.4(5)
C20B N2B C2B 107.8(6)
C3B N2B Pr1B 111.8(4)
C20B N2B Pr1B 105.6(4)
C2B N2B Pr1B 109.9(4)
C30B N3B C5B 111.2(5)
C30B N3B C4B 108.6(5)
C5B N3B C4B 109.1(5)
C30B N3B Pr1B 107.4(4)
C5B N3B Pr1B 110.4(4)
C4B N3B Pr1B 110.2(4)
C40B N4B C6B 110.4(5)
C40B N4B C7B 111.3(6)
C6B N4B C7B 108.8(5)
C40B N4B Pr1B 106.5(4)
C6B N4B Pr1B 108.7(4)
C7B N4B Pr1B 111.2(4)
C11B N11B C12B 122.0(7)
C21B N21B C22B 120.1(6)
C31B N31B C32B 120.9(5)
C41B N41B C42B 121.6(5)
C2B C1B N1B 113.6(6)
C1B C2B N2B 113.0(6)
N2B C3B C4B 115.5(5)
N3B C4B C3B 111.8(6)
C6B C5B N3B 112.3(5)
N4B C6B C5B 112.4(5)
N4B C7B C8B 112.9(6)
N1B C8B C7B 112.8(6)
N1B C10B C11B 111.0(6)
O1B C11B N11B 120.7(7)
O1B C11B C10B 120.9(6)
N11B C11B C10B 118.4(7)
C14B C12B N11B 113.4(7)
C14B C12B C13B 113.6(6)
N11B C12B C13B 108.2(7)
C19B C14B C15B 119.6(8)
C19B C14B C12B 123.9(8)
C15B C14B C12B 116.4(8)
C16B C15B C14B 119.5(10)
C15B C16B C17B 118.3(10)
C16B C17B C18B 123.6(11)
C19B C18B C17B 117.0(11)
C18B C19B C14B 121.9(10)
N2B C20B C21B 110.8(5)
O2B C21B N21B 121.9(7)
O2B C21B C20B 119.2(7)
N21B C21B C20B 118.8(6)
N21B C22B C24B 111.0(6)
N21B C22B C23B 106.1(7)
C24B C22B C23B 109.3(9)
C29B C24B C25B 117.7(11)
C29B C24B C22B 119.1(9)
C25B C24B C22B 123.2(9)
C26B C25B C24B 121.9(10)
C27B C26B C25B 119.4(11)
C26B C27B C28B 123.3(12)
C29B C28B C27B 115.9(11)
C24B C29B C28B 121.7(12)
N3B C30B C31B 112.4(5)
O3B C31B N31B 122.6(6)
O3B C31B C30B 118.8(5)
N31B C31B C30B 118.6(6)
N31B C32B C34B 111.9(5)
N31B C32B C33B 108.4(5)
C34B C32B C33B 114.0(5)
C39B C34B C35B 118.7(7)
C39B C34B C32B 120.9(7)
C35B C34B C32B 120.4(7)
C36B C35B C34B 118.8(10)
C35B C36B C37B 118.0(10)
C38B C37B C36B 123.3(10)
C37B C38B C39B 118.4(12)
C34B C39B C38B 122.7(10)
N4B C40B C41B 112.0(5)
O4B C41B N41B 119.7(6)
O4B C41B C40B 118.2(6)
N41B C41B C40B 121.8(6)
N41B C42B C43B 109.0(5)
N41B C42B C44B 111.7(5)
C43B C42B C44B 112.8(5)
C49B C44B C45B 118.0(6)
C49B C44B C42B 120.7(6)
C45B C44B C42B 121.3(6)
C46B C45B C44B 120.8(7)
C45B C46B C47B 120.1(7)
C48B C47B C46B 119.7(6)
C47B C48B C49B 121.0(7)
C48B C49B C44B 120.5(7)
O13 S1 O11 115.2(3)
O13 S1 O12 114.7(3)
O11 S1 O12 115.4(3)
O13 S1 C1S 101.4(4)
O11 S1 C1S 105.7(4)
O12 S1 C1S 101.9(4)
F11 C1S F13 111.5(9)
F11 C1S F12 107.0(8)
F13 C1S F12 110.3(8)
F11 C1S S1 110.1(7)
F13 C1S S1 108.9(6)
F12 C1S S1 109.1(6)
O23 S2 O21 114.3(4)
O23 S2 O22 116.4(4)
O21 S2 O22 113.4(3)
O23 S2 C2S 102.1(4)
O21 S2 C2S 104.8(4)
O22 S2 C2S 103.7(3)
F21 C2S F22 108.3(6)
F21 C2S F23 107.0(6)
F22 C2S F23 102.7(6)
F21 C2S S2 113.4(6)
F22 C2S S2 113.7(5)
F23 C2S S2 111.1(5)
O33 S3 O32 113.0(3)
O33 S3 O31 119.1(4)
O32 S3 O31 114.7(3)
O33 S3 C3S 100.1(4)
O32 S3 C3S 105.0(4)
O31 S3 C3S 101.7(3)
F33 C3S F31 106.7(7)
F33 C3S F32 106.8(7)
F31 C3S F32 107.0(7)
F33 C3S S3 112.3(6)
F31 C3S S3 111.9(6)
F32 C3S S3 111.8(6)
O42 S4 O41 118.7(4)
O42 S4 O43 111.9(4)
O41 S4 O43 112.8(4)
O42 S4 C4S 104.3(4)
O41 S4 C4S 105.1(5)
O43 S4 C4S 101.7(5)
F42 C4S F43 106.0(9)
F42 C4S F41 105.8(10)
F43 C4S F41 109.0(8)
F42 C4S S4 112.0(7)
F43 C4S S4 112.9(9)
F41 C4S S4 110.8(7)
O52 S5 O53 130.6(10)
O52 S5 O51 117.2(6)
O53 S5 O51 106.8(7)
O52 S5 C5S 118.2(10)
O53 S5 C5S 100.1(14)
O51 S5 C5S 64.0(9)
O52 S5 C5S' 95.3(10)
O53 S5 C5S' 94.4(13)
O51 S5 C5S' 104.5(10)
C5S S5 C5S' 40.9(10)
S5 O51 C5S 60.6(8)
C5S' C5S F53 58(2)
C5S' C5S S5 78.1(18)
F53 C5S S5 118(2)
C5S' C5S F51 55.9(15)
F53 C5S F51 85.9(15)
S5 C5S F51 105.1(13)
C5S' C5S O51 133(2)
F53 C5S O51 149.4(18)
S5 C5S O51 55.4(8)
F51 C5S O51 124.5(14)
C5S C5S' F53 71(2)
C5S C5S' F52 173(3)
F53 C5S' F52 105(3)
C5S C5S' F51 78(2)
F53 C5S' F51 103(2)
F52 C5S' F51 109(2)
C5S C5S' S5 61.0(16)
F53 C5S' S5 114(2)
F52 C5S' S5 117(2)
F51 C5S' S5 107.2(17)
C5S' F51 C5S 46.1(13)
C5S' F53 C5S 50.9(14)
O61 S6 O63 115.3(5)
O61 S6 O62 117.1(4)
O63 S6 O62 111.8(5)
O61 S6 C6S 103.4(4)
O63 S6 C6S 102.7(5)
O62 S6 C6S 104.3(4)
F63 C6S F62 109.0(8)
F63 C6S F61 105.6(8)
F62 C6S F61 104.4(8)
F63 C6S S6 115.9(7)
F62 C6S S6 112.1(7)
F61 C6S S6 109.0(6)
O1S C7S C8S 101.2(16)
C10S C9S O2S 104(2)
O3S C11S C12S 106(2)

loop_
_geom_bond_atom_site_label_1
_geom_bond_atom_site_label_2
_geom_bond_distance
Pr1A O1A 2.401(4)
Pr1A O3A 2.414(4)
Pr1A O4A 2.443(4)
Pr1A O5A 2.463(4)
Pr1A O2A 2.477(4)
Pr1A N4A 2.742(5)
Pr1A N3A 2.744(5)
Pr1A N2A 2.751(5)
Pr1A N1A 2.766(5)
O1A C11A 1.251(7)
O2A C21A 1.242(7)
O3A C31A 1.255(7)
O4A C41A 1.282(7)
N1A C8A 1.476(7)
N1A C1A 1.486(8)
N1A C10A 1.498(8)
N2A C20A 1.470(7)
N2A C3A 1.494(8)
N2A C2A 1.518(7)
N3A C30A 1.469(7)
N3A C5A 1.482(7)
N3A C4A 1.490(7)
N4A C40A 1.483(8)
N4A C6A 1.492(7)
N4A C7A 1.505(7)
N11A C11A 1.301(7)
N11A C12A 1.468(8)
N21A C21A 1.326(7)
N21A C22A 1.485(7)
N31A C31A 1.302(7)
N31A C32A 1.469(8)
N41A C41A 1.312(7)
N41A C42A 1.494(8)
C1A C2A 1.516(8)
C3A C4A 1.477(8)
C5A C6A 1.529(8)
C7A C8A 1.537(8)
C10A C11A 1.502(9)
C12A C14A 1.524(9)
C12A C13A 1.529(9)
C14A C15A 1.370(10)
C14A C19A 1.390(10)
C15A C16A 1.385(11)
C16A C17 1.365(15)
C17 C18A 1.317(15)
C18A C19A 1.417(13)
C20A C21A 1.515(8)
C22A C24A 1.509(9)
C22A C23A 1.525(8)
C24A C29A 1.403(9)
C24A C25A 1.407(9)
C25A C26A 1.415(10)
C26A C27A 1.383(11)
C27A C28A 1.369(11)
C28A C29A 1.397(9)
C30A C31A 1.510(9)
C32A C34A 1.523(9)
C32A C33A 1.527(8)
C34A C39A 1.386(10)
C34A C35A 1.405(10)
C35A C36A 1.397(11)
C36A C37A 1.385(15)
C37A C38A 1.350(15)
C38A C39A 1.416(12)
C40A C41A 1.509(8)
C42A C43A 1.505(9)
C42A C44A 1.529(8)
C44A C45A 1.377(9)
C44A C49 1.383(8)
C45A C46A 1.374(9)
C46A C47A 1.403(10)
C47A C48A 1.381(10)
C48A C49 1.406(9)
Pr1B O4B 2.389(4)
Pr1B O3B 2.405(4)
Pr1B O2B 2.407(5)
Pr1B O1B 2.413(5)
Pr1B O5B 2.480(4)
Pr1B N2B 2.720(5)
Pr1B N1B 2.722(6)
Pr1B N3B 2.729(5)
Pr1B N4B 2.754(5)
O1B C11B 1.224(9)
O2B C21B 1.263(8)
O3B C31B 1.266(7)
O4B C41B 1.265(7)
N1B C10B 1.476(9)
N1B C8B 1.493(10)
N1B C1B 1.510(10)
N2B C3B 1.460(9)
N2B C20B 1.485(9)
N2B C2B 1.497(10)
N3B C30B 1.463(8)
N3B C5B 1.508(8)
N3B C4B 1.517(8)
N4B C40B 1.454(9)
N4B C6B 1.500(8)
N4B C7B 1.504(9)
N11B C11B 1.339(8)
N11B C12B 1.489(10)
N21B C21B 1.327(10)
N21B C22B 1.471(11)
N31B C31B 1.295(8)
N31B C32B 1.486(8)
N41B C41B 1.332(8)
N41B C42B 1.460(8)
C1B C2B 1.460(12)
C3B C4B 1.523(9)
C5B C6B 1.504(10)
C7B C8B 1.512(10)
C10B C11B 1.517(11)
C12B C14B 1.478(12)
C12B C13B 1.527(11)
C14B C19B 1.378(12)
C14B C15B 1.454(12)
C15B C16B 1.329(13)
C16B C17B 1.375(16)
C17B C18B 1.430(16)
C18B C19B 1.319(14)
C20B C21B 1.528(11)
C22B C24B 1.478(14)
C22B C23B 1.582(12)
C24B C29B 1.384(13)
C24B C25B 1.395(13)
C25B C26B 1.354(14)
C26B C27B 1.322(15)
C27B C28B 1.415(17)
C28B C29B 1.393(16)
C30B C31B 1.510(8)
C32B C34B 1.517(9)
C32B C33B 1.532(8)
C34B C39B 1.366(10)
C34B C35B 1.385(10)
C35B C36B 1.376(13)
C36B C37B 1.463(19)
C37B C38B 1.228(17)
C38B C39B 1.406(12)
C40B C41B 1.505(9)
C42B C43B 1.510(9)
C42B C44B 1.524(9)
C44B C49B 1.396(9)
C44B C45B 1.401(9)
C45B C46B 1.368(9)
C46B C47B 1.393(10)
C47B C48B 1.360(10)
C48B C49B 1.375(10)
S1 O13 1.422(5)
S1 O11 1.431(5)
S1 O12 1.437(5)
S1 C1S 1.851(9)
C1S F11 1.298(11)
C1S F13 1.325(12)
C1S F12 1.341(9)
S2 O23 1.419(6)
S2 O21 1.432(6)
S2 O22 1.484(6)
S2 C2S 1.769(8)
C2S F21 1.305(8)
C2S F22 1.362(9)
C2S F23 1.375(9)
S3 O33 1.404(5)
S3 O32 1.415(6)
S3 O31 1.422(5)
S3 C3S 1.850(9)
C3S F33 1.320(10)
C3S F31 1.328(9)
C3S F32 1.329(9)
S4 O42 1.392(6)
S4 O41 1.405(6)
S4 O43 1.481(7)
S4 C4S 1.745(11)
C4S F42 1.331(11)
C4S F43 1.333(12)
C4S F41 1.372(11)
S5 O52 1.428(9)
S5 O53 1.428(14)
S5 O51 1.442(8)
S5 C5S 1.53(2)
S5 C5S' 1.71(3)
O51 C5S 1.58(2)
C5S C5S' 1.14(3)
C5S F53 1.39(3)
C5S F51 1.55(2)
C5S' F53 1.25(3)
C5S' F52 1.27(3)
C5S' F51 1.31(2)
S6 O61 1.407(5)
S6 O63 1.407(8)
S6 O62 1.417(6)
S6 C6S 1.806(10)
C6S F63 1.296(10)
C6S F62 1.311(10)
C6S F61 1.392(12)
O1S C7S 1.405(19)
C7S C8S 1.50(3)
O2S C9S 1.83(3)
C9S C10S 1.69(5)
O3S C11S 1.24(3)
C11S C12S 1.61(4)

loop_
_geom_hbond_atom_site_label_D
_geom_hbond_atom_site_label_H
_geom_hbond_atom_site_label_A
_geom_hbond_distance_DH
_geom_hbond_distance_HA
_geom_hbond_distance_DA
_geom_hbond_angle_DHA
_geom_hbond_site_symmetry_A
N11A H11A O23 0.88 1.99 2.866(8) 170.6 2_646
N21A H21A O61 0.88 2.08 2.936(7) 163.0 1_545
N31A H31A O12 0.88 2.02 2.822(7) 150.4 4
N41A H41A O31 0.88 2.02 2.880(6) 167.0 3_554
O5A H01A O41 0.85 2.03 2.878(7) 179.5 .
O5A H02A O1S 0.85 1.89 2.737(10) 178.9 .
N11B H11B O21 0.88 2.12 2.986(9) 166.4 .
N21B H21B O32 0.88 2.00 2.871(8) 172.6 .
N31B H31B O13 0.88 1.97 2.845(7) 170.2 .
N41B H41B O62 0.88 2.08 2.878(9) 150.9 .
O5B H01B O52 0.85 1.99 2.840(9) 179.4 .
O5B H02B O2S 0.85 1.81 2.656(15) 179.1 .
